data_4513097
loop_
_publ_author_name
'Xu, Bing'
'Chen, Qing'
'Hu, Huai-Ming'
'An, Ran'
'Wang, Xiaofang'
'Xue, Ganglin'

_publ_section_title
;
 Hydrothermal Syntheses, Crystal Structures, and Luminescence Properties
 of Lanthanide-Based Coordination Polymers Constructed by Sulfonate
 Functionalized Imidazophenanthroline Derivative Ligand
;
_journal_issue 5
_journal_name_full 'Crystal Growth &amp; Design'
_journal_page_first 2318
_journal_paper_doi 10.1021/acs.cgd.5b00117
_journal_volume 15
_journal_year 2015
_chemical_formula_moiety 'C19 H15 Er N4 O9 S2, H2 O'
_chemical_formula_sum 'C76 H68 Er4 N16 O40 S8'
_chemical_formula_weight 2770.98
_chemical_name_systematic
; 
 ? 
;
_space_group_IT_number 14
_symmetry_cell_setting monoclinic
_symmetry_space_group_name_Hall '-P 2ybc'
_symmetry_space_group_name_H-M 'P 1 21/c 1'
_atom_sites_solution_hydrogens geom
_atom_sites_solution_primary direct
_atom_sites_solution_secondary difmap
_audit_creation_method SHELXL-97
_cell_angle_alpha 90.00
_cell_angle_beta 96.5220(10)
_cell_angle_gamma 90.00
_cell_formula_units_Z 1
_cell_length_a 10.4411(8)
_cell_length_b 6.9518(6)
_cell_length_c 30.305(2)
_cell_measurement_reflns_used 2880
_cell_measurement_temperature 296(2)
_cell_measurement_theta_max 25.43
_cell_measurement_theta_min 2.71
_cell_volume 2185.4(3)
_computing_cell_refinement 'Bruker SAINT'
_computing_data_collection 'Bruker APEX2'
_computing_data_reduction 'Bruker SAINT'
_computing_molecular_graphics 'Bruker SHELXTL'
_computing_publication_material 'Bruker SHELXTL'
_computing_structure_refinement 'SHELXL-97 (Sheldrick, 1997)'
_computing_structure_solution 'SHELXS-97 (Sheldrick, 1990)'
_diffrn_ambient_temperature 296(2)
_diffrn_measured_fraction_theta_full 0.997
_diffrn_measured_fraction_theta_max 0.997
_diffrn_measurement_device_type 'Bruker APEX-II CCD'
_diffrn_measurement_method '\f and \w scans'
_diffrn_radiation_monochromator graphite
_diffrn_radiation_source 'fine-focus sealed tube'
_diffrn_radiation_type MoK\a
_diffrn_radiation_wavelength 0.71073
_diffrn_reflns_av_R_equivalents 0.0415
_diffrn_reflns_av_sigmaI/netI 0.0496
_diffrn_reflns_limit_h_max 10
_diffrn_reflns_limit_h_min -12
_diffrn_reflns_limit_k_max 7
_diffrn_reflns_limit_k_min -8
_diffrn_reflns_limit_l_max 28
_diffrn_reflns_limit_l_min -36
_diffrn_reflns_number 10479
_diffrn_reflns_theta_full 25.05
_diffrn_reflns_theta_max 25.05
_diffrn_reflns_theta_min 1.96
_diffrn_standards_decay_% 0
_diffrn_standards_interval_count 0
_diffrn_standards_interval_time 0
_diffrn_standards_number 0
_exptl_absorpt_coefficient_mu 4.099
_exptl_absorpt_correction_T_max 0.589
_exptl_absorpt_correction_T_min 0.456
_exptl_absorpt_correction_type multi-scan
_exptl_absorpt_process_details sadabs
_exptl_crystal_colour colorless
_exptl_crystal_density_diffrn 2.105
_exptl_crystal_density_method 'not measured'
_exptl_crystal_description Block
_exptl_crystal_F_000 1356
_exptl_crystal_size_max 0.28
_exptl_crystal_size_mid 0.24
_exptl_crystal_size_min 0.20
_refine_diff_density_max 0.725
_refine_diff_density_min -0.551
_refine_diff_density_rms 0.121
_refine_ls_extinction_coef 0.00046(9)
_refine_ls_extinction_expression Fc^*^=kFc[1+0.001xFc^2^\l^3^/sin(2\q)]^-1/4^
_refine_ls_extinction_method SHELXL
_refine_ls_goodness_of_fit_ref 1.016
_refine_ls_hydrogen_treatment mixed
_refine_ls_matrix_type full
_refine_ls_number_parameters 347
_refine_ls_number_reflns 3861
_refine_ls_number_restraints 7
_refine_ls_restrained_S_all 1.015
_refine_ls_R_factor_all 0.0354
_refine_ls_R_factor_gt 0.0292
_refine_ls_shift/su_max 0.002
_refine_ls_shift/su_mean 0.000
_refine_ls_structure_factor_coef Fsqd
_refine_ls_weighting_details 'calc w=1/[\s^2^(Fo^2^)+(0.0235P)^2^+0.0000P] where P=(Fo^2^+2Fc^2^)/3'
_refine_ls_weighting_scheme calc
_refine_ls_wR_factor_gt 0.0613
_refine_ls_wR_factor_ref 0.0638
_reflns_number_gt 3403
_reflns_number_total 3861
_reflns_threshold_expression >2sigma(I)
_cod_data_source_file cg5b00117_si_008.cif
_cod_data_source_block nw1398_0m
_cod_depositor_comments
;
The following automatic conversions were performed:

'_symmetry_cell_setting' value 'Monoclinic' changed to 'monoclinic'
according to
/usr/data/users/saulius/crontab/automatic-downloads/current/ACS/lib/dictionaries/cif_core.dic
dictionary named 'cif_core.dic' version 2.4.2 from 2011-04-26.

Automatic conversion script
Id: cif_fix_values 3271 2015-04-21 07:52:19Z andrius 
;
_cod_original_cell_volume 2185.5(3)
_cod_original_sg_symbol_Hall '-P 2ybc '
_cod_original_sg_symbol_H-M 'P2(1)/c  '
_cod_database_code 4513097

loop_
_symmetry_equiv_pos_as_xyz
'x, y, z'
'-x, y+1/2, -z+1/2'
'-x, -y, -z'
'x, -y-1/2, z-1/2'

loop_
_atom_site_label
_atom_site_type_symbol
_atom_site_fract_x
_atom_site_fract_y
_atom_site_fract_z
_atom_site_U_iso_or_equiv
_atom_site_adp_type
_atom_site_occupancy
_atom_site_symmetry_multiplicity
_atom_site_calc_flag
_atom_site_refinement_flags
Er1 Er 0.521207(19) 0.97633(3) 0.440894(6) 0.01587(9) Uani 1 1 d .
S1 S 0.11879(12) 1.04212(17) 0.12214(4) 0.0257(3) Uani 1 1 d .
S2 S -0.39935(11) 0.97724(14) 0.07597(4) 0.0191(2) Uani 1 1 d .
N1 N 0.2926(4) 0.9844(4) 0.40608(13) 0.0186(8) Uani 1 1 d .
N2 N 0.4948(3) 0.9673(5) 0.35701(12) 0.0189(8) Uani 1 1 d .
N3 N 0.0047(4) 1.0106(5) 0.26535(12) 0.0214(9) Uani 1 1 d .
N4 N 0.1679(4) 0.9645(5) 0.22493(13) 0.0255(9) Uani 1 1 d .
H4 H 0.2084 0.9486 0.2020 0.031 Uiso 1 1 calc R
O1 O 0.1915(3) 0.8679(5) 0.13521(11) 0.0325(8) Uani 1 1 d .
O2 O 0.1724(3) 1.2096(5) 0.14511(12) 0.0412(9) Uani 1 1 d .
O3 O 0.0982(3) 1.0668(5) 0.07409(11) 0.0392(9) Uani 1 1 d .
O4 O -0.4766(3) 1.1460(4) 0.08338(10) 0.0227(7) Uani 1 1 d .
O5 O -0.4696(3) 0.8016(4) 0.08383(10) 0.0261(7) Uani 1 1 d .
O6 O -0.3457(3) 0.9802(4) 0.03394(10) 0.0263(8) Uani 1 1 d .
C1 C 0.1954(4) 1.0000(6) 0.43049(16) 0.0225(11) Uani 1 1 d .
H1 H 0.2136 0.9980 0.4612 0.027 Uiso 1 1 calc R
C2 C 0.0668(5) 1.0194(6) 0.41226(16) 0.0261(11) Uani 1 1 d .
H2 H 0.0017 1.0312 0.4306 0.031 Uiso 1 1 calc R
C3 C 0.0382(4) 1.0206(6) 0.36704(16) 0.0229(10) Uani 1 1 d .
H3 H -0.0466 1.0345 0.3543 0.027 Uiso 1 1 calc R
C4 C 0.1371(4) 1.0008(5) 0.34025(15) 0.0192(10) Uani 1 1 d .
C5 C 0.1190(4) 0.9949(6) 0.29281(15) 0.0207(10) Uani 1 1 d .
C6 C 0.2218(5) 0.9678(6) 0.26854(15) 0.0234(11) Uani 1 1 d .
C7 C 0.3518(5) 0.9550(6) 0.28787(15) 0.0241(10) Uani 1 1 d .
C8 C 0.4583(5) 0.9319(8) 0.26458(17) 0.0404(14) Uani 1 1 d .
H8 H 0.4478 0.9200 0.2338 0.048 Uiso 1 1 calc R
C9 C 0.5787(5) 0.9268(8) 0.28765(18) 0.0437(15) Uani 1 1 d .
H9 H 0.6509 0.9094 0.2727 0.052 Uiso 1 1 calc R
C10 C 0.5926(5) 0.9479(7) 0.33361(16) 0.0281(11) Uani 1 1 d .
H10 H 0.6754 0.9482 0.3486 0.034 Uiso 1 1 calc R
C11 C 0.3726(4) 0.9692(6) 0.33459(15) 0.0198(10) Uani 1 1 d .
C12 C 0.2646(4) 0.9853(5) 0.36103(14) 0.0154(9) Uani 1 1 d .
C13 C 0.0381(5) 0.9913(6) 0.22470(15) 0.0226(10) Uani 1 1 d .
C14 C -0.0593(4) 0.9940(6) 0.18505(15) 0.0202(10) Uani 1 1 d .
C15 C -0.1859(5) 0.9782(6) 0.19476(16) 0.0270(11) Uani 1 1 d .
H15 H -0.2013 0.9699 0.2243 0.032 Uiso 1 1 calc R
C16 C -0.2895(5) 0.9744(6) 0.16221(15) 0.0261(11) Uani 1 1 d .
H16 H -0.3731 0.9654 0.1697 0.031 Uiso 1 1 calc R
C17 C -0.2667(4) 0.9844(5) 0.11781(15) 0.0191(10) Uani 1 1 d .
C18 C -0.1425(5) 1.0028(6) 0.10713(15) 0.0218(10) Uani 1 1 d .
H18 H -0.1283 1.0116 0.0775 0.026 Uiso 1 1 calc R
C19 C -0.0380(4) 1.0083(5) 0.13988(15) 0.0201(10) Uani 1 1 d .
O7 O 0.4278(3) 0.8574(4) 0.49700(10) 0.0206(7) Uani 1 1 d D
H7A H 0.401(4) 0.751(3) 0.4976(14) 0.025 Uiso 1 1 d D
O8 O 0.7029(3) 0.7812(5) 0.46877(11) 0.0257(8) Uani 1 1 d D
H8A H 0.757(3) 0.735(6) 0.4531(13) 0.031 Uiso 1 1 d D
H8B H 0.688(4) 0.692(5) 0.4859(13) 0.031 Uiso 1 1 d D
O9 O 0.7196(3) 1.1117(5) 0.42375(11) 0.0312(8) Uani 1 1 d D
H9A H 0.775(4) 1.139(7) 0.4455(11) 0.037 Uiso 1 1 d D
H9B H 0.731(4) 1.200(5) 0.4055(13) 0.037 Uiso 1 1 d D
O10 O 0.0914(5) 0.7668(7) 0.00998(15) 0.0758(15) Uani 1 1 d D
H10A H 0.077(7) 0.852(8) 0.0289(18) 0.091 Uiso 1 1 d D
H10B H 0.043(6) 0.797(10) -0.0137(15) 0.091 Uiso 1 1 d D

loop_
_atom_site_aniso_label
_atom_site_aniso_U_11
_atom_site_aniso_U_22
_atom_site_aniso_U_33
_atom_site_aniso_U_23
_atom_site_aniso_U_13
_atom_site_aniso_U_12
Er1 0.01690(13) 0.01586(13) 0.01427(13) 0.00081(8) -0.00075(8) 0.00014(8)
S1 0.0224(7) 0.0322(7) 0.0227(7) 0.0006(5) 0.0040(5) -0.0023(5)
S2 0.0227(6) 0.0153(6) 0.0176(6) -0.0011(4) -0.0045(5) -0.0004(4)
N1 0.019(2) 0.0153(19) 0.021(2) -0.0006(14) 0.0039(17) -0.0015(15)
N2 0.015(2) 0.021(2) 0.020(2) 0.0017(15) -0.0031(16) 0.0063(15)
N3 0.021(2) 0.026(2) 0.017(2) -0.0024(15) -0.0001(17) -0.0033(16)
N4 0.020(2) 0.041(2) 0.015(2) 0.0004(17) 0.0019(17) 0.0050(17)
O1 0.031(2) 0.037(2) 0.031(2) -0.0012(15) 0.0111(16) 0.0066(16)
O2 0.036(2) 0.036(2) 0.052(2) -0.0044(17) 0.0052(19) -0.0115(16)
O3 0.033(2) 0.064(3) 0.022(2) 0.0069(17) 0.0062(17) -0.0040(18)
O4 0.0251(18) 0.0152(16) 0.0272(18) 0.0009(13) 0.0007(15) 0.0023(13)
O5 0.0316(19) 0.0162(16) 0.0284(19) 0.0011(13) -0.0050(15) -0.0018(14)
O6 0.034(2) 0.0256(18) 0.0180(18) 0.0001(13) -0.0018(15) 0.0060(14)
C1 0.024(3) 0.027(3) 0.017(2) -0.0035(18) 0.002(2) -0.0032(19)
C2 0.026(3) 0.031(3) 0.023(3) -0.001(2) 0.011(2) 0.002(2)
C3 0.012(2) 0.029(3) 0.027(3) 0.0013(19) -0.003(2) -0.0009(18)
C4 0.020(2) 0.017(2) 0.020(3) -0.0002(17) -0.001(2) -0.0002(17)
C5 0.023(3) 0.020(2) 0.018(2) -0.0019(18) -0.001(2) 0.0046(18)
C6 0.025(3) 0.029(3) 0.016(3) -0.0030(19) 0.001(2) 0.002(2)
C7 0.022(3) 0.030(3) 0.020(3) -0.001(2) 0.001(2) 0.003(2)
C8 0.032(3) 0.075(4) 0.014(3) -0.002(3) 0.002(2) 0.010(3)
C9 0.026(3) 0.079(4) 0.028(3) 0.004(3) 0.012(3) 0.012(3)
C10 0.021(3) 0.044(3) 0.020(3) 0.006(2) 0.003(2) 0.011(2)
C11 0.023(3) 0.017(2) 0.020(2) 0.0000(17) 0.004(2) 0.0011(18)
C12 0.020(2) 0.011(2) 0.015(2) 0.0001(16) 0.0001(19) -0.0016(17)
C13 0.024(3) 0.025(3) 0.017(3) -0.0004(18) -0.004(2) -0.0009(19)
C14 0.023(3) 0.020(2) 0.016(2) 0.0013(17) -0.004(2) -0.0017(18)
C15 0.023(3) 0.042(3) 0.015(3) -0.003(2) -0.001(2) -0.002(2)
C16 0.020(3) 0.036(3) 0.023(3) 0.001(2) 0.004(2) -0.004(2)
C17 0.021(3) 0.014(2) 0.020(2) 0.0016(17) -0.005(2) -0.0020(17)
C18 0.027(3) 0.023(3) 0.015(2) 0.0014(18) -0.001(2) -0.0012(19)
C19 0.021(3) 0.015(2) 0.024(3) 0.0000(17) 0.001(2) 0.0001(17)
O7 0.0269(19) 0.0125(16) 0.0220(18) -0.0005(13) 0.0013(14) -0.0038(13)
O8 0.027(2) 0.0256(19) 0.025(2) 0.0061(14) 0.0055(15) 0.0038(15)
O9 0.029(2) 0.035(2) 0.030(2) 0.0126(16) 0.0014(16) -0.0074(16)
O10 0.102(4) 0.081(4) 0.042(3) -0.003(3) 0.002(3) 0.032(3)

loop_
_atom_type_symbol
_atom_type_description
_atom_type_scat_dispersion_real
_atom_type_scat_dispersion_imag
_atom_type_scat_source
C C 0.0033 0.0016 'International Tables Vol C Tables 4.2.6.8 and 6.1.1.4'
H H 0.0000 0.0000 'International Tables Vol C Tables 4.2.6.8 and 6.1.1.4'
N N 0.0061 0.0033 'International Tables Vol C Tables 4.2.6.8 and 6.1.1.4'
O O 0.0106 0.0060 'International Tables Vol C Tables 4.2.6.8 and 6.1.1.4'
Er Er -0.2586 4.9576 'International Tables Vol C Tables 4.2.6.8 and 6.1.1.4'
S S 0.1246 0.1234 'International Tables Vol C Tables 4.2.6.8 and 6.1.1.4'

loop_
_geom_angle_atom_site_label_1
_geom_angle_atom_site_label_2
_geom_angle_atom_site_label_3
_geom_angle
_geom_angle_site_symmetry_1
_geom_angle_site_symmetry_3
O7 Er1 O7 68.16(12) . 3_676
O7 Er1 O9 141.61(11) . .
O7 Er1 O9 81.29(12) 3_676 .
O7 Er1 O8 85.32(11) . .
O7 Er1 O8 83.81(11) 3_676 .
O9 Er1 O8 68.25(11) . .
O7 Er1 O5 118.95(11) . 2
O7 Er1 O5 78.45(10) 3_676 2
O9 Er1 O5 74.48(11) . 2
O8 Er1 O5 140.65(11) . 2
O7 Er1 O4 78.14(10) . 2_545
O7 Er1 O4 139.85(10) 3_676 2_545
O9 Er1 O4 116.51(11) . 2_545
O8 Er1 O4 72.00(10) . 2_545
O5 Er1 O4 139.20(10) 2 2_545
O7 Er1 N1 81.34(12) . .
O7 Er1 N1 118.15(11) 3_676 .
O9 Er1 N1 135.29(11) . .
O8 Er1 N1 146.97(11) . .
O5 Er1 N1 71.36(10) 2 .
O4 Er1 N1 75.73(10) 2_545 .
O7 Er1 N2 139.11(11) . .
O7 Er1 N2 148.62(11) 3_676 .
O9 Er1 N2 77.82(12) . .
O8 Er1 N2 109.33(11) . .
O5 Er1 N2 73.57(10) 2 .
O4 Er1 N2 71.22(10) 2_545 .
N1 Er1 N2 65.53(12) . .
O7 Er1 Er1 34.14(7) . 3_676
O7 Er1 Er1 34.02(7) 3_676 3_676
O9 Er1 Er1 112.39(9) . 3_676
O8 Er1 Er1 83.43(8) . 3_676
O5 Er1 Er1 99.83(7) 2 3_676
O4 Er1 Er1 109.77(7) 2_545 3_676
N1 Er1 Er1 101.21(9) . 3_676
N2 Er1 Er1 166.37(8) . 3_676
O2 S1 O3 113.2(2) . .
O2 S1 O1 112.3(2) . .
O3 S1 O1 112.4(2) . .
O2 S1 C19 106.2(2) . .
O3 S1 C19 106.2(2) . .
O1 S1 C19 105.89(19) . .
O6 S2 O4 113.62(17) . .
O6 S2 O5 114.04(18) . .
O4 S2 O5 110.58(19) . .
O6 S2 C17 106.3(2) . .
O4 S2 C17 105.63(18) . .
O5 S2 C17 105.92(18) . .
C1 N1 C12 117.9(4) . .
C1 N1 Er1 121.4(3) . .
C12 N1 Er1 120.6(3) . .
C10 N2 C11 117.9(4) . .
C10 N2 Er1 122.9(3) . .
C11 N2 Er1 119.1(3) . .
C13 N3 C5 104.6(4) . .
C13 N4 C6 107.4(4) . .
C13 N4 H4 126.3 . .
C6 N4 H4 126.3 . .
S2 O4 Er1 143.34(18) . 2
S2 O5 Er1 146.01(19) . 2_545
N1 C1 C2 123.3(4) . .
N1 C1 H1 118.4 . .
C2 C1 H1 118.4 . .
C3 C2 C1 119.1(4) . .
C3 C2 H2 120.4 . .
C1 C2 H2 120.4 . .
C2 C3 C4 119.4(4) . .
C2 C3 H3 120.3 . .
C4 C3 H3 120.3 . .
C3 C4 C12 118.2(4) . .
C3 C4 C5 124.6(4) . .
C12 C4 C5 117.2(4) . .
N3 C5 C6 111.2(4) . .
N3 C5 C4 127.7(4) . .
C6 C5 C4 121.2(4) . .
N4 C6 C5 104.8(4) . .
N4 C6 C7 131.5(4) . .
C5 C6 C7 123.6(4) . .
C8 C7 C11 118.4(4) . .
C8 C7 C6 125.4(4) . .
C11 C7 C6 116.2(4) . .
C9 C8 C7 119.0(5) . .
C9 C8 H8 120.5 . .
C7 C8 H8 120.5 . .
C8 C9 C10 119.6(5) . .
C8 C9 H9 120.2 . .
C10 C9 H9 120.2 . .
N2 C10 C9 123.5(5) . .
N2 C10 H10 118.2 . .
C9 C10 H10 118.2 . .
N2 C11 C7 121.5(4) . .
N2 C11 C12 117.4(4) . .
C7 C11 C12 121.0(4) . .
N1 C12 C4 122.1(4) . .
N1 C12 C11 117.3(4) . .
C4 C12 C11 120.6(4) . .
N3 C13 N4 112.0(4) . .
N3 C13 C14 121.5(4) . .
N4 C13 C14 126.4(4) . .
C15 C14 C19 117.9(4) . .
C15 C14 C13 114.1(4) . .
C19 C14 C13 128.0(4) . .
C16 C15 C14 122.5(5) . .
C16 C15 H15 118.8 . .
C14 C15 H15 118.8 . .
C15 C16 C17 118.9(4) . .
C15 C16 H16 120.5 . .
C17 C16 H16 120.5 . .
C18 C17 C16 120.0(4) . .
C18 C17 S2 121.0(4) . .
C16 C17 S2 119.0(4) . .
C17 C18 C19 121.2(4) . .
C17 C18 H18 119.4 . .
C19 C18 H18 119.4 . .
C18 C19 C14 119.5(4) . .
C18 C19 S1 117.3(4) . .
C14 C19 S1 123.2(4) . .
Er1 O7 Er1 111.84(12) . 3_676
Er1 O7 H7A 124(3) . .
Er1 O7 H7A 121(3) 3_676 .
Er1 O8 H8A 125(3) . .
Er1 O8 H8B 116(3) . .
H8A O8 H8B 105(4) . .
Er1 O9 H9A 117(3) . .
Er1 O9 H9B 128(3) . .
H9A O9 H9B 102(5) . .
H10A O10 H10B 105(7) . .

loop_
_geom_bond_atom_site_label_1
_geom_bond_atom_site_label_2
_geom_bond_distance
_geom_bond_site_symmetry_2
Er1 O7 2.214(3) .
Er1 O7 2.221(3) 3_676
Er1 O9 2.385(3) .
Er1 O8 2.406(3) .
Er1 O5 2.424(3) 2
Er1 O4 2.440(3) 2_545
Er1 N1 2.499(4) .
Er1 N2 2.526(4) .
Er1 Er1 3.6741(5) 3_676
S1 O2 1.437(3) .
S1 O3 1.458(3) .
S1 O1 1.460(3) .
S1 C19 1.796(5) .
S2 O6 1.449(3) .
S2 O4 1.456(3) .
S2 O5 1.458(3) .
S2 C17 1.769(5) .
N1 C1 1.326(6) .
N1 C12 1.364(5) .
N2 C10 1.315(6) .
N2 C11 1.376(5) .
N3 C13 1.325(6) .
N3 C5 1.380(6) .
N4 C13 1.367(6) .
N4 C6 1.377(6) .
N4 H4 0.8600 .
O4 Er1 2.440(3) 2
O5 Er1 2.424(3) 2_545
C1 C2 1.398(7) .
C1 H1 0.9300 .
C2 C3 1.369(6) .
C2 H2 0.9300 .
C3 C4 1.391(6) .
C3 H3 0.9300 .
C4 C12 1.410(6) .
C4 C5 1.429(6) .
C5 C6 1.381(6) .
C6 C7 1.418(6) .
C7 C8 1.393(6) .
C7 C11 1.411(6) .
C8 C9 1.368(7) .
C8 H8 0.9300 .
C9 C10 1.392(7) .
C9 H9 0.9300 .
C10 H10 0.9300 .
C11 C12 1.460(6) .
C13 C14 1.484(6) .
C14 C15 1.391(7) .
C14 C19 1.415(6) .
C15 C16 1.378(6) .
C15 H15 0.9300 .
C16 C17 1.395(6) .
C16 H16 0.9300 .
C17 C18 1.378(6) .
C18 C19 1.389(6) .
C18 H18 0.9300 .
O7 Er1 2.221(3) 3_676
O7 H7A 0.790(19) .
O8 H8A 0.840(19) .
O8 H8B 0.836(19) .
O9 H9A 0.848(19) .
O9 H9B 0.843(19) .
O10 H10A 0.85(2) .
O10 H10B 0.86(2) .

loop_
_geom_hbond_atom_site_label_D
_geom_hbond_atom_site_label_H
_geom_hbond_atom_site_label_A
_geom_hbond_distance_DH
_geom_hbond_distance_HA
_geom_hbond_distance_DA
_geom_hbond_angle_DHA
_geom_hbond_site_symmetry_A
N4 H4 O1 0.86 2.09 2.838(5) 145.2 .
N4 H4 O2 0.86 2.50 2.963(5) 114.4 .
O7 H7A O6 0.790(19) 2.16(3) 2.882(4) 152(4) 2_545
O8 H8A O3 0.840(19) 2.15(2) 2.972(5) 166(4) 2_645
O8 H8B O6 0.836(19) 1.95(2) 2.773(4) 170(5) 4_676
O9 H9A O10 0.848(19) 2.03(2) 2.862(6) 166(5) 2_655
O9 H9B O1 0.843(19) 1.94(2) 2.757(4) 163(5) 2_655
O10 H10A O3 0.85(2) 2.02(3) 2.846(6) 163(7) .
O10 H10B O3 0.86(2) 2.41(2) 3.256(6) 170(7) 3_575

loop_
_geom_torsion_atom_site_label_1
_geom_torsion_atom_site_label_2
_geom_torsion_atom_site_label_3
_geom_torsion_atom_site_label_4
_geom_torsion
_geom_torsion_site_symmetry_1
_geom_torsion_site_symmetry_4
O7 Er1 N1 C1 27.1(3) . .
O7 Er1 N1 C1 -32.3(3) 3_676 .
O9 Er1 N1 C1 -139.6(3) . .
O8 Er1 N1 C1 94.4(3) . .
O5 Er1 N1 C1 -97.5(3) 2 .
O4 Er1 N1 C1 107.0(3) 2_545 .
N2 Er1 N1 C1 -177.4(3) . .
Er1 Er1 N1 C1 -0.8(3) 3_676 .
O7 Er1 N1 C12 -157.1(3) . .
O7 Er1 N1 C12 143.4(3) 3_676 .
O9 Er1 N1 C12 36.2(3) . .
O8 Er1 N1 C12 -89.8(3) . .
O5 Er1 N1 C12 78.2(3) 2 .
O4 Er1 N1 C12 -77.3(3) 2_545 .
N2 Er1 N1 C12 -1.7(3) . .
Er1 Er1 N1 C12 175.0(3) 3_676 .
O7 Er1 N2 C10 -137.1(3) . .
O7 Er1 N2 C10 79.6(4) 3_676 .
O9 Er1 N2 C10 30.3(3) . .
O8 Er1 N2 C10 -31.2(4) . .
O5 Er1 N2 C10 107.4(3) 2 .
O4 Er1 N2 C10 -93.5(3) 2_545 .
N1 Er1 N2 C10 -176.0(4) . .
Er1 Er1 N2 C10 170.0(3) 3_676 .
O7 Er1 N2 C11 38.3(3) . .
O7 Er1 N2 C11 -105.1(3) 3_676 .
O9 Er1 N2 C11 -154.4(3) . .
O8 Er1 N2 C11 144.1(3) . .
O5 Er1 N2 C11 -77.2(3) 2 .
O4 Er1 N2 C11 81.8(3) 2_545 .
N1 Er1 N2 C11 -0.6(3) . .
Er1 Er1 N2 C11 -14.7(5) 3_676 .
O6 S2 O4 Er1 -18.1(4) . 2
O5 S2 O4 Er1 -147.8(3) . 2
C17 S2 O4 Er1 98.0(3) . 2
O6 S2 O5 Er1 10.5(4) . 2_545
O4 S2 O5 Er1 140.0(3) . 2_545
C17 S2 O5 Er1 -106.1(3) . 2_545
C12 N1 C1 C2 -0.7(6) . .
Er1 N1 C1 C2 175.1(3) . .
N1 C1 C2 C3 0.7(6) . .
C1 C2 C3 C4 0.6(6) . .
C2 C3 C4 C12 -1.7(6) . .
C2 C3 C4 C5 178.3(4) . .
C13 N3 C5 C6 0.6(5) . .
C13 N3 C5 C4 -178.4(4) . .
C3 C4 C5 N3 1.3(7) . .
C12 C4 C5 N3 -178.7(4) . .
C3 C4 C5 C6 -177.6(4) . .
C12 C4 C5 C6 2.4(6) . .
C13 N4 C6 C5 0.6(5) . .
C13 N4 C6 C7 -177.1(4) . .
N3 C5 C6 N4 -0.8(5) . .
C4 C5 C6 N4 178.3(4) . .
N3 C5 C6 C7 177.2(4) . .
C4 C5 C6 C7 -3.7(7) . .
N4 C6 C7 C8 -1.2(8) . .
C5 C6 C7 C8 -178.6(5) . .
N4 C6 C7 C11 178.2(4) . .
C5 C6 C7 C11 0.8(6) . .
C11 C7 C8 C9 -1.0(8) . .
C6 C7 C8 C9 178.3(5) . .
C7 C8 C9 C10 -1.0(8) . .
C11 N2 C10 C9 -0.9(7) . .
Er1 N2 C10 C9 174.5(4) . .
C8 C9 C10 N2 2.1(8) . .
C10 N2 C11 C7 -1.3(6) . .
Er1 N2 C11 C7 -176.9(3) . .
C10 N2 C11 C12 178.3(4) . .
Er1 N2 C11 C12 2.7(4) . .
C8 C7 C11 N2 2.3(6) . .
C6 C7 C11 N2 -177.1(4) . .
C8 C7 C11 C12 -177.3(4) . .
C6 C7 C11 C12 3.3(6) . .
C1 N1 C12 C4 -0.5(5) . .
Er1 N1 C12 C4 -176.3(3) . .
C1 N1 C12 C11 179.6(3) . .
Er1 N1 C12 C11 3.7(4) . .
C3 C4 C12 N1 1.7(6) . .
C5 C4 C12 N1 -178.3(3) . .
C3 C4 C12 C11 -178.4(4) . .
C5 C4 C12 C11 1.6(5) . .
N2 C11 C12 N1 -4.2(5) . .
C7 C11 C12 N1 175.4(4) . .
N2 C11 C12 C4 175.9(3) . .
C7 C11 C12 C4 -4.5(6) . .
C5 N3 C13 N4 -0.1(5) . .
C5 N3 C13 C14 178.2(4) . .
C6 N4 C13 N3 -0.3(5) . .
C6 N4 C13 C14 -178.6(4) . .
N3 C13 C14 C15 -12.6(6) . .
N4 C13 C14 C15 165.5(4) . .
N3 C13 C14 C19 168.2(4) . .
N4 C13 C14 C19 -13.7(7) . .
C19 C14 C15 C16 0.6(6) . .
C13 C14 C15 C16 -178.7(4) . .
C14 C15 C16 C17 0.8(7) . .
C15 C16 C17 C18 -1.7(6) . .
C15 C16 C17 S2 179.4(3) . .
O6 S2 C17 C18 3.9(4) . .
O4 S2 C17 C18 -117.1(3) . .
O5 S2 C17 C18 125.6(3) . .
O6 S2 C17 C16 -177.2(3) . .
O4 S2 C17 C16 61.8(4) . .
O5 S2 C17 C16 -55.5(4) . .
C16 C17 C18 C19 1.1(6) . .
S2 C17 C18 C19 -179.9(3) . .
C17 C18 C19 C14 0.3(6) . .
C17 C18 C19 S1 -177.6(3) . .
C15 C14 C19 C18 -1.1(6) . .
C13 C14 C19 C18 178.1(4) . .
C15 C14 C19 S1 176.6(3) . .
C13 C14 C19 S1 -4.2(6) . .
O2 S1 C19 C18 123.5(3) . .
O3 S1 C19 C18 2.8(4) . .
O1 S1 C19 C18 -116.9(3) . .
O2 S1 C19 C14 -54.2(4) . .
O3 S1 C19 C14 -175.0(3) . .
O1 S1 C19 C14 65.3(4) . .
O7 Er1 O7 Er1 0.0 3_676 3_676
O9 Er1 O7 Er1 39.8(2) . 3_676
O8 Er1 O7 Er1 85.20(14) . 3_676
O5 Er1 O7 Er1 -62.09(16) 2 3_676
O4 Er1 O7 Er1 157.76(15) 2_545 3_676
N1 Er1 O7 Er1 -125.11(14) . 3_676
N2 Er1 O7 Er1 -160.42(12) . 3_676
